data_7005752
loop_
_publ_author_name
'Toma, Luminita Marilena'
'Lescou\"ezec, Rodrigue'
'Uriel, Santiago'
'Llusar, Rosa'
'Ruiz-P\'erez, Catalina'
'Vaissermann, Jacqueline'
'Lloret, Francesc'
'Julve, Miguel'

_publ_section_title
;
 4,2-Ribbon like ferromagnetic cyano-bridged Fe(III)2Ni(II) chains: a
 magneto-structural study.
;
_journal_issue 33
_journal_name_full 'Dalton transactions (Cambridge, England : 2003)'
_journal_page_first 3690
_journal_page_last 3698
_journal_paper_doi 10.1039/b705084b
_journal_year 2007
_chemical_formula_sum 'C28 H28 Fe2 N12 Ni O6'
_chemical_formula_weight 799.03
_chemical_name_systematic
;
?
;
_space_group_IT_number 14
_symmetry_cell_setting monoclinic
_symmetry_space_group_name_Hall '-P 2yn'
_symmetry_space_group_name_H-M 'P 1 21/n 1'
_atom_sites_solution_hydrogens geom
_atom_sites_solution_primary direct
_atom_sites_solution_secondary difmap
_audit_creation_method SHELXL-97
_cell_angle_alpha 90.00
_cell_angle_beta 92.8420(10)
_cell_angle_gamma 90.00
_cell_formula_units_Z 2
_cell_length_a 7.5343(4)
_cell_length_b 15.2390(9)
_cell_length_c 14.7064(9)
_cell_measurement_temperature 293(2)
_cell_volume 1686.44(17)
_computing_cell_refinement 'Bruker SMART'
_computing_data_collection 'Bruker SMART'
_computing_data_reduction 'Bruker SHELXTL'
_computing_molecular_graphics 'Bruker SHELXTL'
_computing_publication_material 'Bruker SHELXTL'
_computing_structure_refinement 'SHELXL-97 (Sheldrick, 1997)'
_computing_structure_solution 'SHELXS-97 (Sheldrick, 1990)'
_diffrn_ambient_temperature 293(2)
_diffrn_measured_fraction_theta_full 0.999
_diffrn_measured_fraction_theta_max 0.999
_diffrn_measurement_device_type 'CCD area detector'
_diffrn_measurement_method 'phi and omega scans'
_diffrn_radiation_monochromator graphite
_diffrn_radiation_source 'fine-focus sealed tube'
_diffrn_radiation_type MoK\a
_diffrn_radiation_wavelength 0.71073
_diffrn_reflns_av_R_equivalents 0.0487
_diffrn_reflns_av_sigmaI/netI 0.0532
_diffrn_reflns_limit_h_max 9
_diffrn_reflns_limit_h_min -9
_diffrn_reflns_limit_k_max 19
_diffrn_reflns_limit_k_min -17
_diffrn_reflns_limit_l_max 18
_diffrn_reflns_limit_l_min -17
_diffrn_reflns_number 10537
_diffrn_reflns_theta_full 26.37
_diffrn_reflns_theta_max 26.37
_diffrn_reflns_theta_min 1.93
_exptl_absorpt_coefficient_mu 1.461
_exptl_absorpt_correction_T_max 0.970313
_exptl_absorpt_correction_T_min 0.846879
_exptl_absorpt_correction_type 'Bruker SADABS'
_exptl_crystal_colour Orange
_exptl_crystal_density_diffrn 1.574
_exptl_crystal_density_method 'not measured'
_exptl_crystal_description Prism
_exptl_crystal_F_000 816
_exptl_crystal_size_max 0.23
_exptl_crystal_size_mid 0.15
_exptl_crystal_size_min 0.12
_refine_diff_density_max 0.289
_refine_diff_density_min -0.348
_refine_diff_density_rms 0.067
_refine_ls_extinction_method none
_refine_ls_goodness_of_fit_ref 0.960
_refine_ls_hydrogen_treatment mixed
_refine_ls_matrix_type full
_refine_ls_number_parameters 247
_refine_ls_number_reflns 3447
_refine_ls_number_restraints 0
_refine_ls_restrained_S_all 0.960
_refine_ls_R_factor_all 0.0578
_refine_ls_R_factor_gt 0.0346
_refine_ls_shift/su_max 0.008
_refine_ls_shift/su_mean 0.001
_refine_ls_structure_factor_coef Fsqd
_refine_ls_weighting_details 'calc w=1/[\s^2^(Fo^2^)+(0.0370P)^2^+0.0000P] where P=(Fo^2^+2Fc^2^)/3'
_refine_ls_weighting_scheme calc
_refine_ls_wR_factor_gt 0.0702
_refine_ls_wR_factor_ref 0.0756
_reflns_number_gt 2558
_reflns_number_total 3447
_reflns_threshold_expression >2sigma(I)
_cod_data_source_file b705084b.txt
_cod_data_source_block compound2
_cod_depositor_comments
;
The following automatic conversions were performed:
'_symmetry_cell_setting' value 'Monoclinic' changed to 'monoclinic'
according to '/home/saulius/struct/CIF-dictionaries/cif_core.dic'
dictionary named 'cif_core.dic' version 2.4.1 from 2010-06-29.

Automatic conversion script
Id: cif_fix_enum 1527 2010-12-29 10:47:43Z saulius 
;
_cod_original_sg_symbol_H-M P2(1)/n
_cod_database_code 7005752

loop_
_symmetry_equiv_pos_as_xyz
'x, y, z'
'-x+1/2, y+1/2, -z+1/2'
'-x, -y, -z'
'x-1/2, -y-1/2, z-1/2'

loop_
_atom_site_label
_atom_site_type_symbol
_atom_site_fract_x
_atom_site_fract_y
_atom_site_fract_z
_atom_site_U_iso_or_equiv
_atom_site_adp_type
_atom_site_occupancy
_atom_site_symmetry_multiplicity
_atom_site_calc_flag
_atom_site_refinement_flags
_atom_site_disorder_assembly
_atom_site_disorder_group
Ni1 Ni 0.0000 0.0000 1.0000 0.02112(13) Uani 1 2 d S . .
O1 O 0.0074(3) 0.11831(16) 1.07114(17) 0.0397(5) Uani 1 1 d . . .
H1B H -0.079(4) 0.151(2) 1.0647(19) 0.036(10) Uiso 1 1 d . . .
H1A H 0.014(6) 0.102(3) 1.125(3) 0.080(15) Uiso 1 1 d . . .
O2 O 0.0173(5) 0.0744(3) 1.2529(2) 0.0673(9) Uani 1 1 d . . .
H2A H -0.011(8) 0.121(4) 1.285(4) 0.15(3) Uiso 1 1 d . . .
H2B H -0.032(10) 0.047(5) 1.270(5) 0.18(4) Uiso 1 1 d . . .
O3 O -0.2992(4) 0.2234(2) 1.0392(2) 0.0656(8) Uani 1 1 d . . .
H3B H -0.308(6) 0.270(3) 1.056(3) 0.077(18) Uiso 1 1 d . . .
H3A H -0.371(6) 0.210(3) 1.000(3) 0.095(19) Uiso 1 1 d . . .
Fe1 Fe 0.47939(5) 0.07639(2) 0.77732(2) 0.02163(11) Uani 1 1 d . . .
C1 C 0.3138(4) 0.05255(18) 0.87039(17) 0.0263(6) Uani 1 1 d . . .
N1 N 0.2053(3) 0.04041(16) 0.91982(15) 0.0309(5) Uani 1 1 d . . .
C2 C 0.6885(4) 0.05950(18) 0.85947(17) 0.0257(6) Uani 1 1 d . . .
N2 N 0.8099(3) 0.04769(15) 0.90796(15) 0.0295(5) Uani 1 1 d . . .
C3 C 0.2739(4) 0.09456(18) 0.69343(19) 0.0300(6) Uani 1 1 d . . .
N3 N 0.1614(4) 0.1061(2) 0.64063(19) 0.0549(8) Uani 1 1 d . . .
C4 C 0.4723(4) 0.1948(2) 0.82009(18) 0.0299(6) Uani 1 1 d . . .
N4 N 0.4754(4) 0.26474(18) 0.84868(18) 0.0492(7) Uani 1 1 d . . .
N5 N 0.6247(3) 0.09950(14) 0.67084(14) 0.0263(5) Uani 1 1 d . . .
N6 N 0.5045(3) -0.04605(15) 0.73400(14) 0.0264(5) Uani 1 1 d . . .
C5 C 0.6739(4) 0.1786(2) 0.6412(2) 0.0368(7) Uani 1 1 d . . .
H5 H 0.6536 0.2275 0.6771 0.044 Uiso 1 1 calc R . .
C6 C 0.7535(4) 0.1904(2) 0.5595(2) 0.0446(8) Uani 1 1 d . . .
H6 H 0.7829 0.2463 0.5397 0.054 Uiso 1 1 calc R . .
C7 C 0.7880(4) 0.1176(3) 0.5083(2) 0.0494(9) Uani 1 1 d . . .
H7 H 0.8442 0.1236 0.4538 0.059 Uiso 1 1 calc R . .
C8 C 0.7397(4) 0.0364(2) 0.53764(19) 0.0422(8) Uani 1 1 d . . .
H8 H 0.7629 -0.0130 0.5031 0.051 Uiso 1 1 calc R . .
C9 C 0.6562(4) 0.02779(18) 0.61896(18) 0.0282(6) Uani 1 1 d . . .
C10 C 0.5907(4) -0.05504(19) 0.65586(18) 0.0288(6) Uani 1 1 d . . .
C11 C 0.6135(4) -0.1360(2) 0.6162(2) 0.0431(8) Uani 1 1 d . . .
H11 H 0.6717 -0.1409 0.5621 0.052 Uiso 1 1 calc R . .
C12 C 0.5489(5) -0.2094(2) 0.6576(2) 0.0514(9) Uani 1 1 d . . .
H12 H 0.5615 -0.2644 0.6314 0.062 Uiso 1 1 calc R . .
C13 C 0.4664(5) -0.2008(2) 0.7374(2) 0.0486(9) Uani 1 1 d . . .
H13 H 0.4251 -0.2501 0.7671 0.058 Uiso 1 1 calc R . .
C14 C 0.4446(4) -0.1181(2) 0.7739(2) 0.0389(8) Uani 1 1 d . . .
H14 H 0.3864 -0.1125 0.8279 0.047 Uiso 1 1 calc R . .

loop_
_atom_site_aniso_label
_atom_site_aniso_U_11
_atom_site_aniso_U_22
_atom_site_aniso_U_33
_atom_site_aniso_U_23
_atom_site_aniso_U_13
_atom_site_aniso_U_12
Ni1 0.0175(2) 0.0263(3) 0.0197(2) 0.0012(2) 0.00274(19) 0.0002(2)
O1 0.0416(14) 0.0366(13) 0.0412(14) -0.0082(11) 0.0048(11) 0.0029(11)
O2 0.082(2) 0.067(2) 0.0529(16) -0.0180(16) -0.0020(15) 0.0022(19)
O3 0.075(2) 0.065(2) 0.0563(18) -0.0083(16) -0.0037(16) 0.0130(17)
Fe1 0.0201(2) 0.0246(2) 0.02029(19) 0.00186(16) 0.00247(15) 0.00127(16)
C1 0.0234(15) 0.0286(16) 0.0267(14) 0.0023(12) 0.0000(12) 0.0019(12)
N1 0.0241(13) 0.0422(15) 0.0270(12) 0.0046(11) 0.0069(11) -0.0023(11)
C2 0.0279(15) 0.0266(16) 0.0232(13) -0.0018(11) 0.0072(12) -0.0014(12)
N2 0.0258(13) 0.0363(14) 0.0262(12) 0.0012(10) -0.0014(10) 0.0042(10)
C3 0.0308(16) 0.0299(17) 0.0294(15) -0.0054(12) 0.0025(13) 0.0039(12)
N3 0.0495(18) 0.060(2) 0.0527(18) -0.0113(14) -0.0198(15) 0.0172(15)
C4 0.0306(16) 0.0322(17) 0.0273(14) -0.0018(13) 0.0049(12) 0.0015(13)
N4 0.0600(19) 0.0371(18) 0.0514(17) -0.0091(14) 0.0116(15) 0.0009(14)
N5 0.0257(13) 0.0283(13) 0.0249(11) 0.0039(10) 0.0021(10) -0.0006(9)
N6 0.0228(12) 0.0256(12) 0.0306(12) 0.0030(10) 0.0002(10) 0.0008(10)
C5 0.0344(17) 0.0374(18) 0.0390(17) 0.0037(14) 0.0065(14) -0.0039(14)
C6 0.0384(19) 0.052(2) 0.0439(18) 0.0160(17) 0.0101(15) -0.0030(15)
C7 0.044(2) 0.073(3) 0.0323(17) 0.0141(18) 0.0134(15) -0.0037(18)
C8 0.0434(19) 0.058(2) 0.0266(15) -0.0053(15) 0.0103(14) 0.0064(16)
C9 0.0235(15) 0.0351(17) 0.0261(14) -0.0018(12) 0.0013(11) 0.0026(12)
C10 0.0233(14) 0.0330(17) 0.0298(14) -0.0032(12) -0.0020(12) 0.0036(12)
C11 0.048(2) 0.038(2) 0.0438(18) -0.0127(15) 0.0039(15) 0.0077(15)
C12 0.056(2) 0.034(2) 0.064(2) -0.0136(17) -0.0042(19) 0.0066(16)
C13 0.053(2) 0.0253(18) 0.067(2) 0.0077(16) -0.0023(18) -0.0015(15)
C14 0.0373(18) 0.0303(17) 0.0498(19) 0.0093(15) 0.0077(15) -0.0004(14)

loop_
_atom_type_symbol
_atom_type_description
_atom_type_scat_dispersion_real
_atom_type_scat_dispersion_imag
_atom_type_scat_source
C C 0.0033 0.0016 'International Tables Vol C Tables 4.2.6.8 and 6.1.1.4'
H H 0.0000 0.0000 'International Tables Vol C Tables 4.2.6.8 and 6.1.1.4'
N N 0.0061 0.0033 'International Tables Vol C Tables 4.2.6.8 and 6.1.1.4'
O O 0.0106 0.0060 'International Tables Vol C Tables 4.2.6.8 and 6.1.1.4'
Fe Fe 0.3463 0.8444 'International Tables Vol C Tables 4.2.6.8 and 6.1.1.4'
Ni Ni 0.3393 1.1124 'International Tables Vol C Tables 4.2.6.8 and 6.1.1.4'

loop_
_geom_angle_atom_site_label_1
_geom_angle_atom_site_label_2
_geom_angle_atom_site_label_3
_geom_angle
_geom_angle_site_symmetry_1
_geom_angle_site_symmetry_3
_geom_angle_publ_flag
N2 Ni1 N2 180.000(1) 1_455 3_657 ?
N2 Ni1 O1 91.44(10) 1_455 . ?
N2 Ni1 O1 88.56(10) 3_657 . ?
N2 Ni1 O1 88.56(10) 1_455 3_557 ?
N2 Ni1 O1 91.44(10) 3_657 3_557 ?
O1 Ni1 O1 180.0 . 3_557 ?
N2 Ni1 N1 92.03(9) 1_455 . ?
N2 Ni1 N1 87.97(9) 3_657 . ?
O1 Ni1 N1 91.51(9) . . ?
O1 Ni1 N1 88.49(9) 3_557 . ?
N2 Ni1 N1 87.97(9) 1_455 3_557 ?
N2 Ni1 N1 92.03(9) 3_657 3_557 ?
O1 Ni1 N1 88.49(9) . 3_557 ?
O1 Ni1 N1 91.51(9) 3_557 3_557 ?
N1 Ni1 N1 180.0 . 3_557 ?
C4 Fe1 C1 85.12(11) . . ?
C4 Fe1 C3 92.29(12) . . ?
C1 Fe1 C3 87.40(11) . . ?
C4 Fe1 C2 87.45(12) . . ?
C1 Fe1 C2 93.80(11) . . ?
C3 Fe1 C2 178.75(11) . . ?
C4 Fe1 N6 176.12(11) . . ?
C1 Fe1 N6 97.23(10) . . ?
C3 Fe1 N6 90.90(10) . . ?
C2 Fe1 N6 89.31(10) . . ?
C4 Fe1 N5 96.75(10) . . ?
C1 Fe1 N5 173.05(10) . . ?
C3 Fe1 N5 85.84(10) . . ?
C2 Fe1 N5 92.97(10) . . ?
N6 Fe1 N5 81.29(9) . . ?
N1 C1 Fe1 174.2(2) . . ?
C1 N1 Ni1 171.2(2) . . ?
N2 C2 Fe1 178.4(3) . . ?
C2 N2 Ni1 167.1(2) . 1_655 ?
N3 C3 Fe1 175.8(3) . . ?
N4 C4 Fe1 176.5(3) . . ?
C5 N5 C9 118.8(2) . . ?
C5 N5 Fe1 126.04(19) . . ?
C9 N5 Fe1 114.71(18) . . ?
C14 N6 C10 118.5(2) . . ?
C14 N6 Fe1 126.4(2) . . ?
C10 N6 Fe1 115.14(17) . . ?
N5 C5 C6 122.7(3) . . ?
C7 C6 C5 118.3(3) . . ?
C8 C7 C6 119.9(3) . . ?
C7 C8 C9 119.8(3) . . ?
N5 C9 C8 120.5(3) . . ?
N5 C9 C10 114.3(2) . . ?
C8 C9 C10 125.1(3) . . ?
N6 C10 C11 121.6(3) . . ?
N6 C10 C9 114.2(2) . . ?
C11 C10 C9 124.2(3) . . ?
C12 C11 C10 119.1(3) . . ?
C13 C12 C11 119.4(3) . . ?
C12 C13 C14 119.3(3) . . ?
N6 C14 C13 122.1(3) . . ?

loop_
_geom_bond_atom_site_label_1
_geom_bond_atom_site_label_2
_geom_bond_distance
_geom_bond_site_symmetry_2
_geom_bond_publ_flag
Ni1 N2 2.054(2) 1_455 ?
Ni1 N2 2.054(2) 3_657 ?
Ni1 O1 2.084(2) . ?
Ni1 O1 2.084(2) 3_557 ?
Ni1 N1 2.084(2) . ?
Ni1 N1 2.084(2) 3_557 ?
Fe1 C4 1.912(3) . ?
Fe1 C1 1.931(3) . ?
Fe1 C3 1.951(3) . ?
Fe1 C2 1.954(3) . ?
Fe1 N6 1.984(2) . ?
Fe1 N5 1.986(2) . ?
C1 N1 1.136(3) . ?
C2 N2 1.146(3) . ?
N2 Ni1 2.054(2) 1_655 ?
C3 N3 1.134(4) . ?
C4 N4 1.146(3) . ?
N5 C5 1.340(3) . ?
N5 C9 1.360(3) . ?
N6 C14 1.334(3) . ?
N6 C10 1.355(3) . ?
C5 C6 1.380(4) . ?
C6 C7 1.374(5) . ?
C7 C8 1.366(5) . ?
C8 C9 1.385(4) . ?
C9 C10 1.469(4) . ?
C10 C11 1.379(4) . ?
C11 C12 1.374(5) . ?
C12 C13 1.361(5) . ?
C13 C14 1.382(4) . ?
